data_4083490
loop_
_publ_author_name
'Kumar, Ish'
'Bhattacharya, Prateek'
'Whitmire, Kenton H.'

_publ_section_title
;
 Facile One-Pot Synthesis of Triphenylbismuth(V) Bis(carboxylate)
 Complexes
;
_journal_issue 11
_journal_name_full Organometallics
_journal_page_first 2906
_journal_paper_doi 10.1021/om500337z
_journal_volume 33
_journal_year 2014
_chemical_formula_moiety 'C32 H25 Bi O8'
_chemical_formula_sum 'C32 H25 Bi O8'
_chemical_formula_weight 746.50
_chemical_melting_point '> 250 (dec.) degrees C'
_chemical_name_systematic
;
 triphenylbismuth bis(2,6-dihydroxybenzoate)
;
_space_group_crystal_system triclinic
_space_group_IT_number 2
_space_group_name_Hall '-P 1'
_space_group_name_H-M_alt 'P -1'
_symmetry_space_group_name_Hall '-P 1'
_symmetry_space_group_name_H-M 'P -1'
_atom_sites_solution_hydrogens mixed
_audit_creation_method SHELXL-2013
_cell_angle_alpha 79.092(6)
_cell_angle_beta 84.260(6)
_cell_angle_gamma 70.838(5)
_cell_formula_units_Z 2
_cell_length_a 9.2064(4)
_cell_length_b 9.3895(4)
_cell_length_c 17.6453(12)
_cell_measurement_temperature 173(2)
_cell_volume 1413.60(14)
_computing_molecular_graphics 'DIAMOND 3.2i(Brandenburg, 1997-2012)'
_computing_structure_refinement 'SHELXL-2013 (Sheldrick, 2013)'
_computing_structure_solution 'SHELXS-2013 (Sheldrick, 2013)'
_diffrn_ambient_temperature 173(2)
_diffrn_measured_fraction_theta_full 0.997
_diffrn_measured_fraction_theta_max 0.996
_diffrn_measurement_device_type RigakuSCXminidiffractometer
_diffrn_radiation_monochromator graphite
_diffrn_radiation_type MoK\a
_diffrn_radiation_wavelength 0.71073
_diffrn_reflns_av_R_equivalents 0.0454
_diffrn_reflns_av_unetI/netI 0.0584
_diffrn_reflns_Laue_measured_fraction_full 0.997
_diffrn_reflns_Laue_measured_fraction_max 0.996
_diffrn_reflns_limit_h_max 11
_diffrn_reflns_limit_h_min -11
_diffrn_reflns_limit_k_max 12
_diffrn_reflns_limit_k_min -12
_diffrn_reflns_limit_l_max 22
_diffrn_reflns_limit_l_min -22
_diffrn_reflns_number 14764
_diffrn_reflns_point_group_measured_fraction_full 0.997
_diffrn_reflns_point_group_measured_fraction_max 0.996
_diffrn_reflns_theta_full 25.242
_diffrn_reflns_theta_max 27.450
_diffrn_reflns_theta_min 3.023
_diffrn_source 'fine-focus sealed tube'
_exptl_absorpt_coefficient_mu 6.288
_exptl_absorpt_correction_T_max 0.568
_exptl_absorpt_correction_T_min 0.390
_exptl_absorpt_correction_type multi-scan
_exptl_absorpt_process_details 'SADABS 5.1,1997'
_exptl_crystal_colour Lightbrown
_exptl_crystal_density_diffrn 1.754
_exptl_crystal_density_meas ?
_exptl_crystal_density_method 'not measured'
_exptl_crystal_description thinneedles
_exptl_crystal_F_000 728
_exptl_crystal_size_max 0.240
_exptl_crystal_size_mid 0.130
_exptl_crystal_size_min 0.090
_refine_diff_density_max 0.870
_refine_diff_density_min -1.167
_refine_diff_density_rms 0.140
_refine_ls_extinction_method none
_refine_ls_goodness_of_fit_ref 1.063
_refine_ls_hydrogen_treatment mixed
_refine_ls_matrix_type full
_refine_ls_number_parameters 434
_refine_ls_number_reflns 6421
_refine_ls_number_restraints 4
_refine_ls_restrained_S_all 1.063
_refine_ls_R_factor_all 0.0417
_refine_ls_R_factor_gt 0.0333
_refine_ls_shift/su_max 0.001
_refine_ls_shift/su_mean 0.000
_refine_ls_structure_factor_coef Fsqd
_refine_ls_weighting_details
;
 w=1/[\s^2^(Fo^2^)+(0.0251P)^2^+0.0099P]
 where P=(Fo^2^+2Fc^2^)/3
;
_refine_ls_weighting_scheme calc
_refine_ls_wR_factor_gt 0.0642
_refine_ls_wR_factor_ref 0.0669
_reflns_Friedel_coverage 0.000
_reflns_number_gt 5717
_reflns_number_total 6421
_reflns_threshold_expression 'I > 2\s(I)'
_cod_data_source_file om500337z_si_002.cif
_cod_data_source_block 3
_cod_depositor_comments
;Adding full bibliography for 4083488--4083492.cif.

The following automatic conversions were performed:

'_exptl_crystal_density_meas' value 'not measured' was changed to '?'
- the value is perceived as not measured.

Automatic conversion script
Id: cif_fix_values 3008 2015-01-20 13:52:24Z robertas 
;
_cod_database_code 4083490
_shelx_space_group_comment
;
The symmetry employed for this shelxl refinement is uniquely defined
by the following loop, which should always be used as a source of
symmetry information in preference to the above space-group names.
They are only intended as comments.
;
_shelx_estimated_absorpt_t_min 0.314
_shelx_estimated_absorpt_t_max 0.601
_shelxl_version_number 2013-2

loop_
_space_group_symop_operation_xyz
'x, y, z'
'-x, -y, -z'

loop_
_atom_site_label
_atom_site_type_symbol
_atom_site_fract_x
_atom_site_fract_y
_atom_site_fract_z
_atom_site_U_iso_or_equiv
_atom_site_adp_type
_atom_site_occupancy
_atom_site_site_symmetry_order
_atom_site_calc_flag
_atom_site_refinement_flags_posn
_atom_site_refinement_flags_adp
_atom_site_refinement_flags_occupancy
_atom_site_disorder_assembly
_atom_site_disorder_group
Bi1 Bi 0.22954(2) -0.72866(2) -0.25115(2) 0.02341(6) Uani 1 1 d . . . . .
C121 C -0.0797(15) -0.3297(12) -0.1473(7) 0.036(6) Uani 0.395(11) 1 d G . P A 1
C122 C -0.1164(16) -0.1746(13) -0.1769(6) 0.037(5) Uani 0.395(11) 1 d DG . P A 1
C123 C -0.2007(15) -0.0671(9) -0.1314(7) 0.058(5) Uani 0.395(11) 1 d G . P A 1
H12A H -0.2253 0.0367 -0.1512 0.070 Uiso 0.395(11) 1 calc R U P A 1
C124 C -0.2483(15) -0.1147(10) -0.0564(7) 0.079(7) Uani 0.395(11) 1 d G . P A 1
H12B H -0.3046 -0.0428 -0.0260 0.095 Uiso 0.395(11) 1 calc R U P A 1
C125 C -0.2116(14) -0.2698(11) -0.0268(6) 0.057(5) Uani 0.395(11) 1 d G . P A 1
H12C H -0.2434 -0.3017 0.0233 0.068 Uiso 0.395(11) 1 calc R U P A 1
C126 C -0.1273(14) -0.3773(8) -0.0723(8) 0.047(5) Uani 0.395(11) 1 d DG . P A 1
C171 C -0.0984(9) -0.3402(8) -0.1527(5) 0.027(3) Uani 0.605(11) 1 d G . P A 2
C172 C -0.1436(10) -0.1874(9) -0.1874(4) 0.037(3) Uani 0.605(11) 1 d G . P A 2
C173 C -0.2675(10) -0.0819(6) -0.1559(4) 0.048(3) Uani 0.605(11) 1 d G . P A 2
H17A H -0.2978 0.0203 -0.1792 0.058 Uiso 0.605(11) 1 calc R U P A 2
C174 C -0.3462(8) -0.1291(7) -0.0897(4) 0.061(3) Uani 0.605(11) 1 d G . P A 2
H17B H -0.4291 -0.0584 -0.0686 0.073 Uiso 0.605(11) 1 calc R U P A 2
C175 C -0.3010(9) -0.2818(7) -0.0550(3) 0.049(3) Uani 0.605(11) 1 d G . P A 2
H17C H -0.3536 -0.3134 -0.0107 0.059 Uiso 0.605(11) 1 calc R U P A 2
C176 C -0.1771(9) -0.3874(6) -0.0865(4) 0.036(3) Uani 0.605(11) 1 d G . P A 2
C127 C 0.0220(5) -0.4477(5) -0.1940(3) 0.0298(10) Uani 1 1 d . . . . .
O121 O 0.0628(3) -0.5929(3) -0.16243(17) 0.0303(7) Uani 1 1 d . . . . .
O122 O 0.0762(3) -0.4073(3) -0.25908(18) 0.0350(7) Uani 1 1 d . . . . .
O123 O -0.0721(4) -0.1277(3) -0.2500(2) 0.0482(9) Uani 1 1 d D . . . .
H123 H -0.020(4) -0.2029(11) -0.2689(10) 0.058 Uiso 1 1 d D U . . .
O124 O -0.1277(5) -0.5331(4) -0.0473(2) 0.0692(13) Uani 1 1 d D . . . .
H124 H -0.059(4) -0.5782(12) -0.0757(18) 0.083 Uiso 1 1 d D U . . .
C111 C 0.5639(4) -0.8987(5) -0.4369(2) 0.0261(9) Uani 1 1 d . . . . .
C112 C 0.6014(5) -0.8216(5) -0.5096(3) 0.0353(11) Uani 1 1 d . . . . .
C113 C 0.7269(6) -0.8925(7) -0.5537(3) 0.0512(14) Uani 1 1 d . . . . .
H11A H 0.7489 -0.8414 -0.6017 0.061 Uiso 1 1 calc R U . . .
C114 C 0.8185(6) -1.0352(7) -0.5278(4) 0.0618(17) Uani 1 1 d . . . . .
H11B H 0.9038 -1.0802 -0.5581 0.074 Uiso 1 1 calc R U . . .
C115 C 0.7882(6) -1.1173(6) -0.4565(4) 0.0552(16) Uani 1 1 d . . . . .
H11C H 0.8523 -1.2159 -0.4398 0.066 Uiso 1 1 calc R U . . .
C116 C 0.6599(5) -1.0493(5) -0.4105(3) 0.0376(11) Uani 1 1 d . . . . .
C117 C 0.4356(5) -0.8184(4) -0.3889(2) 0.0254(9) Uani 1 1 d . . . . .
O111 O 0.4071(3) -0.8923(3) -0.32161(16) 0.0290(7) Uani 1 1 d . . . . .
O112 O 0.3561(3) -0.6820(3) -0.40876(17) 0.0310(7) Uani 1 1 d . . . . .
O114 O 0.6350(4) -1.1323(3) -0.3426(2) 0.0482(9) Uani 1 1 d . . . . .
H114 H 0.5671 -1.0779 -0.3173 0.072 Uiso 1 1 calc R U . . .
O113 O 0.5179(4) -0.6765(4) -0.53615(18) 0.0440(8) Uani 1 1 d . . . . .
H113 H 0.4521 -0.6441 -0.5033 0.066 Uiso 1 1 calc R U . . .
C131 C 0.0350(4) -0.6899(5) -0.3234(2) 0.0277(9) Uani 1 1 d . . . . .
C132 C -0.0434(5) -0.7948(5) -0.3057(3) 0.0322(10) Uani 1 1 d . . . . .
H13A H -0.0133 -0.8769 -0.2656 0.039 Uiso 1 1 calc R U . . .
C133 C -0.1679(5) -0.7758(5) -0.3489(3) 0.0388(11) Uani 1 1 d . . . . .
H13B H -0.2217 -0.8460 -0.3381 0.047 Uiso 1 1 calc R U . . .
C134 C -0.2119(5) -0.6538(5) -0.4074(3) 0.0376(11) Uani 1 1 d . . . . .
H13C H -0.2962 -0.6414 -0.4359 0.045 Uiso 1 1 calc R U . . .
C135 C -0.1324(5) -0.5485(5) -0.4247(3) 0.0434(12) Uani 1 1 d . . . . .
H13D H -0.1635 -0.4660 -0.4645 0.052 Uiso 1 1 calc R U . . .
C136 C -0.0066(5) -0.5662(5) -0.3825(3) 0.0406(12) Uani 1 1 d . . . . .
H13E H 0.0484 -0.4969 -0.3937 0.049 Uiso 1 1 calc R U . . .
C141 C 0.4046(4) -0.6275(4) -0.2342(2) 0.0248(9) Uani 1 1 d . . . . .
C142 C 0.4361(5) -0.5147(5) -0.2898(3) 0.0329(10) Uani 1 1 d . . . . .
H14A H 0.3846 -0.4809 -0.3358 0.039 Uiso 1 1 calc R U . . .
C143 C 0.5463(5) -0.4537(5) -0.2750(3) 0.0416(12) Uani 1 1 d . . . . .
H14B H 0.5693 -0.3776 -0.3113 0.050 Uiso 1 1 calc R U . . .
C144 C 0.6219(6) -0.5052(6) -0.2068(3) 0.0475(13) Uani 1 1 d . . . . .
H14C H 0.6966 -0.4643 -0.1976 0.057 Uiso 1 1 calc R U . . .
C145 C 0.5882(6) -0.6167(6) -0.1520(3) 0.0491(13) Uani 1 1 d . . . . .
H14D H 0.6394 -0.6499 -0.1059 0.059 Uiso 1 1 calc R U . . .
C146 C 0.4782(5) -0.6795(5) -0.1653(3) 0.0376(11) Uani 1 1 d . . . . .
H14E H 0.4546 -0.7548 -0.1287 0.045 Uiso 1 1 calc R U . . .
C151 C 0.2373(6) -0.9369(4) -0.1680(2) 0.0263(10) Uani 0.662(5) 1 d G . P B 3
C152 C 0.2088(6) -0.9311(4) -0.0895(3) 0.0406(19) Uani 0.662(5) 1 d G . P B 3
H15A H 0.1900 -0.8394 -0.0717 0.049 Uiso 0.662(5) 1 calc R U P B 3
C153 C 0.2085(7) -1.0625(6) -0.03778(19) 0.051(2) Uani 0.662(5) 1 d G . P B 3
H15B H 0.1894 -1.0587 0.0147 0.061 Uiso 0.662(5) 1 calc R U P B 3
C154 C 0.2366(7) -1.1997(5) -0.0644(3) 0.047(3) Uani 0.662(5) 1 d G . P B 3
H15C H 0.2364 -1.2876 -0.0298 0.057 Uiso 0.662(5) 1 calc R U P B 3
C155 C 0.2651(6) -1.2054(4) -0.1428(3) 0.044(2) Uani 0.662(5) 1 d G . P B 3
H15D H 0.2840 -1.2972 -0.1607 0.052 Uiso 0.662(5) 1 calc R U P B 3
C156 C 0.2655(5) -1.0740(5) -0.1946(2) 0.0327(16) Uani 0.662(5) 1 d G . P B 3
H15E H 0.2846 -1.0779 -0.2470 0.039 Uiso 0.662(5) 1 calc R U P B 3
C161 C 0.2510(9) -0.9345(7) -0.1625(5) 0.0263(10) Uani 0.338(5) 1 d G . P B 4
C162 C 0.1223(8) -0.9630(9) -0.1231(5) 0.033(3) Uani 0.338(5) 1 d G . P B 4
H16A H 0.0265 -0.8882 -0.1282 0.039 Uiso 0.338(5) 1 calc R U P B 4
C163 C 0.1368(10) -1.1033(11) -0.0762(5) 0.040(4) Uani 0.338(5) 1 d G . P B 4
H16B H 0.0507 -1.1224 -0.0499 0.048 Uiso 0.338(5) 1 calc R U P B 4
C164 C 0.2801(12) -1.2151(8) -0.0687(5) 0.046(6) Uani 0.338(5) 1 d G . P B 4
H16C H 0.2898 -1.3090 -0.0373 0.055 Uiso 0.338(5) 1 calc R U P B 4
C165 C 0.4088(9) -1.1866(8) -0.1081(5) 0.041(4) Uani 0.338(5) 1 d G . P B 4
H16D H 0.5046 -1.2614 -0.1031 0.049 Uiso 0.338(5) 1 calc R U P B 4
C166 C 0.3943(8) -1.0463(9) -0.1550(5) 0.027(3) Uani 0.338(5) 1 d G . P B 4
H16E H 0.4804 -1.0273 -0.1814 0.032 Uiso 0.338(5) 1 calc R U P B 4

loop_
_atom_site_aniso_label
_atom_site_aniso_U_11
_atom_site_aniso_U_22
_atom_site_aniso_U_33
_atom_site_aniso_U_23
_atom_site_aniso_U_13
_atom_site_aniso_U_12
Bi1 0.02721(9) 0.02026(8) 0.02257(9) 0.00057(6) -0.00047(6) -0.00972(6)
C121 0.018(8) 0.037(12) 0.044(14) -0.001(9) 0.005(8) -0.004(8)
C122 0.042(9) 0.011(7) 0.062(12) -0.006(7) 0.001(8) -0.014(7)
C123 0.071(12) 0.031(7) 0.075(13) -0.032(8) 0.011(9) -0.009(8)
C124 0.058(11) 0.066(11) 0.093(15) -0.040(10) 0.010(10) 0.019(9)
C125 0.052(10) 0.064(10) 0.046(9) -0.012(8) 0.008(8) -0.009(8)
C126 0.039(9) 0.031(8) 0.066(12) -0.006(7) 0.002(8) -0.005(7)
C171 0.040(7) 0.023(6) 0.027(7) -0.010(5) 0.004(5) -0.020(6)
C172 0.036(6) 0.033(6) 0.048(7) -0.015(5) -0.010(5) -0.012(5)
C173 0.056(6) 0.035(5) 0.051(6) -0.020(4) -0.016(5) 0.000(4)
C174 0.054(6) 0.060(6) 0.061(7) -0.037(5) -0.023(5) 0.014(5)
C175 0.041(6) 0.071(6) 0.039(5) -0.028(5) -0.001(4) -0.014(5)
C176 0.035(6) 0.043(5) 0.035(5) -0.017(4) 0.008(4) -0.015(4)
C127 0.027(2) 0.029(2) 0.037(3) -0.0036(19) -0.0037(19) -0.014(2)
O121 0.0368(17) 0.0203(14) 0.0325(18) -0.0007(12) 0.0051(13) -0.0114(13)
O122 0.0424(18) 0.0277(16) 0.0320(18) 0.0003(13) 0.0060(14) -0.0123(14)
O123 0.056(2) 0.0260(16) 0.059(3) 0.0029(16) -0.0013(18) -0.0136(17)
O124 0.087(3) 0.051(2) 0.051(3) -0.0012(19) 0.038(2) -0.012(2)
C111 0.023(2) 0.034(2) 0.028(2) -0.0112(19) -0.0021(17) -0.0137(19)
C112 0.034(2) 0.049(3) 0.029(3) -0.014(2) -0.001(2) -0.016(2)
C113 0.052(3) 0.068(4) 0.038(3) -0.022(3) 0.014(3) -0.022(3)
C114 0.045(3) 0.084(5) 0.068(4) -0.053(4) 0.019(3) -0.020(3)
C115 0.038(3) 0.044(3) 0.085(5) -0.035(3) -0.004(3) 0.000(3)
C116 0.039(3) 0.033(2) 0.046(3) -0.014(2) -0.009(2) -0.013(2)
C117 0.029(2) 0.029(2) 0.024(2) -0.0068(18) -0.0037(18) -0.015(2)
O111 0.0358(16) 0.0283(15) 0.0242(16) -0.0026(12) 0.0020(13) -0.0136(13)
O112 0.0313(16) 0.0272(15) 0.0321(18) -0.0021(13) -0.0030(13) -0.0069(14)
O114 0.052(2) 0.0277(17) 0.062(3) -0.0055(17) -0.0079(18) -0.0080(17)
O113 0.051(2) 0.053(2) 0.0262(18) 0.0032(15) -0.0003(15) -0.0187(18)
C131 0.025(2) 0.028(2) 0.031(2) -0.0077(18) -0.0015(18) -0.0085(18)
C132 0.038(3) 0.027(2) 0.034(3) -0.0026(19) -0.002(2) -0.014(2)
C133 0.036(3) 0.030(2) 0.054(3) -0.007(2) -0.005(2) -0.014(2)
C134 0.031(2) 0.037(2) 0.047(3) -0.008(2) -0.011(2) -0.010(2)
C135 0.040(3) 0.039(3) 0.045(3) 0.009(2) -0.016(2) -0.009(2)
C136 0.036(3) 0.035(2) 0.049(3) 0.012(2) -0.013(2) -0.016(2)
C141 0.027(2) 0.0221(19) 0.026(2) -0.0064(17) -0.0001(17) -0.0075(18)
C142 0.039(3) 0.032(2) 0.029(3) -0.0038(19) 0.004(2) -0.014(2)
C143 0.047(3) 0.043(3) 0.044(3) -0.013(2) 0.012(2) -0.027(2)
C144 0.042(3) 0.058(3) 0.058(4) -0.023(3) 0.001(3) -0.029(3)
C145 0.052(3) 0.058(3) 0.047(3) -0.012(3) -0.016(3) -0.025(3)
C146 0.050(3) 0.039(3) 0.028(3) -0.004(2) -0.001(2) -0.021(2)
C151 0.034(3) 0.021(2) 0.023(2) 0.0025(17) -0.0025(19) -0.0114(19)
C152 0.041(4) 0.037(4) 0.038(5) 0.008(3) 0.003(3) -0.015(4)
C153 0.065(6) 0.052(5) 0.032(5) 0.004(4) 0.005(4) -0.021(4)
C154 0.060(6) 0.027(6) 0.047(7) 0.015(5) -0.005(5) -0.016(5)
C155 0.053(5) 0.030(4) 0.049(5) 0.007(3) -0.007(4) -0.022(4)
C156 0.037(4) 0.032(3) 0.029(4) -0.001(3) 0.003(3) -0.013(3)
C161 0.034(3) 0.021(2) 0.023(2) 0.0025(17) -0.0025(19) -0.0114(19)
C162 0.035(7) 0.033(7) 0.028(8) -0.003(6) -0.002(6) -0.008(6)
C163 0.062(10) 0.043(9) 0.022(8) 0.002(6) 0.009(7) -0.033(8)
C164 0.067(12) 0.035(11) 0.027(12) 0.006(9) 0.012(8) -0.015(9)
C165 0.063(10) 0.020(6) 0.033(8) -0.001(6) 0.003(7) -0.007(7)
C166 0.032(7) 0.022(6) 0.024(7) -0.005(5) 0.005(5) -0.007(5)

loop_
_atom_type_symbol
_atom_type_description
_atom_type_scat_dispersion_real
_atom_type_scat_dispersion_imag
_atom_type_scat_source
C C 0.0033 0.0016 'International Tables Vol C Tables 4.2.6.8 and 6.1.1.4'
H H 0.0000 0.0000 'International Tables Vol C Tables 4.2.6.8 and 6.1.1.4'
O O 0.0106 0.0060 'International Tables Vol C Tables 4.2.6.8 and 6.1.1.4'
Bi Bi -4.1077 10.2566 'International Tables Vol C Tables 4.2.6.8 and 6.1.1.4'

loop_
_geom_angle_atom_site_label_1
_geom_angle_atom_site_label_2
_geom_angle_atom_site_label_3
_geom_angle
C141 Bi1 C131 141.37(15)
C141 Bi1 C151 113.53(17)
C131 Bi1 C151 105.07(17)
C141 Bi1 C161 109.0(3)
C131 Bi1 C161 109.5(3)
C141 Bi1 O111 89.57(12)
C131 Bi1 O111 95.78(13)
C151 Bi1 O111 84.58(13)
C161 Bi1 O111 85.0(2)
C141 Bi1 O121 90.43(12)
C131 Bi1 O121 89.97(13)
C151 Bi1 O121 86.95(13)
C161 Bi1 O121 86.3(2)
O111 Bi1 O121 170.76(9)
C122 C121 C126 120.0
C122 C121 C127 120.5(8)
C126 C121 C127 119.3(8)
O123 C122 C123 119.8(8)
O123 C122 C121 120.2(8)
C123 C122 C121 120.0
O123 C122 H123 25.66(15)
C123 C122 H123 145.4(8)
C121 C122 H123 94.6(8)
C122 C123 C124 120.0
C122 C123 H12A 120.0
C124 C123 H12A 120.0
C125 C124 C123 120.0
C125 C124 H12B 120.0
C123 C124 H12B 120.0
C124 C125 C126 120.0
C124 C125 H12C 120.0
C126 C125 H12C 120.0
C125 C126 C121 120.0
C125 C126 O124 117.2(8)
C121 C126 O124 120.7(8)
C125 C126 H124 143.2(9)
C121 C126 H124 96.6(9)
O124 C126 H124 26.71(9)
C172 C171 C176 120.0
C172 C171 C127 116.8(6)
C176 C171 C127 122.8(5)
O123 C172 C173 114.9(6)
O123 C172 C171 125.1(6)
C173 C172 C171 120.0
O123 C172 H123 27.3(4)
C173 C172 H123 140.8(6)
C171 C172 H123 98.8(6)
C174 C173 C172 120.0
C174 C173 H17A 120.0
C172 C173 H17A 120.0
C173 C174 C175 120.0
C173 C174 H17B 120.0
C175 C174 H17B 120.0
C176 C175 C174 120.0
C176 C175 H17C 120.0
C174 C175 H17C 120.0
O124 C176 C175 118.3(5)
O124 C176 C171 121.4(5)
C175 C176 C171 120.0
O124 C176 H124 27.1(5)
C175 C176 H124 145.3(6)
C171 C176 H124 94.6(5)
O122 C127 O121 120.2(4)
O122 C127 C171 122.4(5)
O121 C127 C171 117.1(5)
O122 C127 C121 120.6(6)
O121 C127 C121 118.9(6)
C127 O121 Bi1 107.0(3)
C122 O123 H123 108.9(9)
C172 O123 H123 103.5(14)
C176 O124 H124 103.9(15)
C126 O124 H124 100.8(7)
C112 C111 C116 118.3(4)
C112 C111 C117 119.7(4)
C116 C111 C117 121.8(4)
O113 C112 C113 118.5(5)
O113 C112 C111 120.9(4)
C113 C112 C111 120.6(5)
C114 C113 C112 120.6(5)
C114 C113 H11A 119.7
C112 C113 H11A 119.7
C113 C114 C115 121.6(5)
C113 C114 H11B 119.2
C115 C114 H11B 119.2
C114 C115 C116 119.3(5)
C114 C115 H11C 120.4
C116 C115 H11C 120.4
O114 C116 C115 117.3(4)
O114 C116 C111 123.2(4)
C115 C116 C111 119.5(5)
O112 C117 O111 119.4(4)
O112 C117 C111 122.8(4)
O111 C117 C111 117.8(4)
C117 O111 Bi1 110.2(2)
C116 O114 H114 109.5
C112 O113 H113 109.5
C132 C131 C136 122.3(4)
C132 C131 Bi1 116.0(3)
C136 C131 Bi1 121.7(3)
C131 C132 C133 118.7(4)
C131 C132 H13A 120.6
C133 C132 H13A 120.6
C134 C133 C132 120.1(4)
C134 C133 H13B 119.9
C132 C133 H13B 119.9
C133 C134 C135 120.8(4)
C133 C134 H13C 119.6
C135 C134 H13C 119.6
C136 C135 C134 120.0(4)
C136 C135 H13D 120.0
C134 C135 H13D 120.0
C131 C136 C135 118.1(4)
C131 C136 H13E 121.0
C135 C136 H13E 121.0
C146 C141 C142 122.3(4)
C146 C141 Bi1 116.6(3)
C142 C141 Bi1 121.0(3)
C143 C142 C141 118.1(4)
C143 C142 H14A 120.9
C141 C142 H14A 120.9
C144 C143 C142 120.3(5)
C144 C143 H14B 119.8
C142 C143 H14B 119.8
C143 C144 C145 120.7(4)
C143 C144 H14C 119.7
C145 C144 H14C 119.7
C144 C145 C146 120.2(5)
C144 C145 H14D 119.9
C146 C145 H14D 119.9
C141 C146 C145 118.4(4)
C141 C146 H14E 120.8
C145 C146 H14E 120.8
C152 C151 C156 120.0
C152 C151 Bi1 120.5(2)
C156 C151 Bi1 119.4(2)
C153 C152 C151 120.0
C153 C152 H15A 120.0
C151 C152 H15A 120.0
C152 C153 C154 120.0
C152 C153 H15B 120.0
C154 C153 H15B 120.0
C155 C154 C153 120.0
C155 C154 H15C 120.0
C153 C154 H15C 120.0
C154 C155 C156 120.0
C154 C155 H15D 120.0
C156 C155 H15D 120.0
C155 C156 C151 120.0
C155 C156 H15E 120.0
C151 C156 H15E 120.0
C162 C161 C166 120.0
C162 C161 Bi1 121.4(4)
C166 C161 Bi1 118.0(4)
C163 C162 C161 120.0
C163 C162 H16A 120.0
C161 C162 H16A 120.0
C164 C163 C162 120.0
C164 C163 H16B 120.0
C162 C163 H16B 120.0
C163 C164 C165 120.0
C163 C164 H16C 120.0
C165 C164 H16C 120.0
C166 C165 C164 120.0
C166 C165 H16D 120.0
C164 C165 H16D 120.0
C165 C166 C161 120.0
C165 C166 H16E 120.0
C161 C166 H16E 120.0

loop_
_geom_bond_atom_site_label_1
_geom_bond_atom_site_label_2
_geom_bond_distance
Bi1 C141 2.190(4)
Bi1 C131 2.195(4)
Bi1 C151 2.197(3)
Bi1 C161 2.211(6)
Bi1 O111 2.291(3)
Bi1 O121 2.329(3)
C121 C122 1.3900
C121 C126 1.3900
C121 C127 1.514(8)
C122 O123 1.350(10)
C122 C123 1.3900
C122 H123 1.7919(10)
C123 C124 1.3900
C123 H12A 0.9300
C124 C125 1.3900
C124 H12B 0.9300
C125 C126 1.3900
C125 H12C 0.9300
C126 O124 1.447(9)
C126 H124 1.7920(10)
C171 C172 1.3900
C171 C176 1.3900
C171 C127 1.470(6)
C172 O123 1.352(7)
C172 C173 1.3900
C172 H123 1.737(16)
C173 C174 1.3900
C173 H17A 0.9300
C174 C175 1.3900
C174 H17B 0.9300
C175 C176 1.3900
C175 H17C 0.9300
C176 O124 1.361(7)
C176 H124 1.750(17)
C127 O122 1.247(5)
C127 O121 1.315(5)
O123 H123 0.8201(10)
O124 H124 0.8200(10)
C111 C112 1.420(6)
C111 C116 1.417(6)
C111 C117 1.462(6)
C112 O113 1.345(5)
C112 C113 1.376(6)
C113 C114 1.349(8)
C113 H11A 0.9300
C114 C115 1.399(8)
C114 H11B 0.9300
C115 C116 1.403(7)
C115 H11C 0.9300
C116 O114 1.343(6)
C117 O112 1.251(5)
C117 O111 1.306(5)
O114 H114 0.8200
O113 H113 0.8200
C131 C132 1.376(6)
C131 C136 1.384(6)
C132 C133 1.383(6)
C132 H13A 0.9300
C133 C134 1.368(6)
C133 H13B 0.9300
C134 C135 1.387(6)
C134 H13C 0.9300
C135 C136 1.386(6)
C135 H13D 0.9300
C136 H13E 0.9300
C141 C146 1.377(6)
C141 C142 1.386(6)
C142 C143 1.385(6)
C142 H14A 0.9300
C143 C144 1.375(7)
C143 H14B 0.9300
C144 C145 1.378(7)
C144 H14C 0.9300
C145 C146 1.386(6)
C145 H14D 0.9300
C146 H14E 0.9300
C151 C152 1.3900
C151 C156 1.3900
C152 C153 1.3900
C152 H15A 0.9300
C153 C154 1.3900
C153 H15B 0.9300
C154 C155 1.3900
C154 H15C 0.9300
C155 C156 1.3900
C155 H15D 0.9300
C156 H15E 0.9300
C161 C162 1.3900
C161 C166 1.3900
C162 C163 1.3900
C162 H16A 0.9300
C163 C164 1.3900
C163 H16B 0.9300
C164 C165 1.3900
C164 H16C 0.9300
C165 C166 1.3900
C165 H16D 0.9300
C166 H16E 0.9300
